data_2108939
loop_
_publ_author_name
'Hasija, Avantika'
'Som, Shubham'
'Chopra, Deepak'

_publ_section_title
;
 Investigation of crystal structures, energetics and isostructurality in
 halogen-substituted phosphoramidates
;
_journal_issue 2
_journal_name_full 'Acta Crystallographica Section B'
_journal_page_first
;
;
_journal_paper_doi 10.1107/S2052520622000889
_journal_volume 78
_journal_year 2022
_chemical_formula_sum 'C18 H15 Cl N O3 P'
_chemical_formula_weight 359.73
_space_group_crystal_system monoclinic
_space_group_IT_number 14
_space_group_name_Hall '-P 2ybc'
_space_group_name_H-M_alt 'P 1 21/c 1'
_atom_sites_solution_hydrogens mixed
_atom_sites_solution_primary dual
_audit_creation_method SHELXL-2018/3
_cell_angle_alpha 90
_cell_angle_beta 90.7250(10)
_cell_angle_gamma 90
_cell_formula_units_Z 4
_cell_length_a 10.3815(2)
_cell_length_b 9.3201(2)
_cell_length_c 17.8130(3)
_cell_measurement_reflns_used 5772
_cell_measurement_temperature 100(2)
_cell_measurement_theta_max 29.60
_cell_measurement_theta_min 2.47
_cell_volume 1723.39(6)
_computing_cell_refinement 'SAINT v8.37A (Bruker, 2015)'
_computing_data_collection 'BRUKER APEX2'
_computing_data_reduction 'SAINT v8.37A (Bruker, 2015)'
_computing_molecular_graphics 'Olex2 1.3 (Dolomanov et al., 2009)'
_computing_publication_material 'Olex2 1.3 (Dolomanov et al., 2009)'
_computing_structure_refinement 'SHELXL-2018/3 (Sheldrick, 2018)'
_computing_structure_solution 'SHELXT 2014/5 (Sheldrick, 2014)'
_diffrn_ambient_temperature 100(2)
_diffrn_measured_fraction_theta_full 0.997
_diffrn_measured_fraction_theta_max 0.978
_diffrn_measurement_device_type 'Bruker APEX-II CCD'
_diffrn_measurement_method '\f and \w scans'
_diffrn_radiation_type MoK\a
_diffrn_radiation_wavelength 0.71073
_diffrn_reflns_av_R_equivalents 0.0344
_diffrn_reflns_av_unetI/netI 0.0430
_diffrn_reflns_Laue_measured_fraction_full 0.997
_diffrn_reflns_Laue_measured_fraction_max 0.978
_diffrn_reflns_limit_h_max 14
_diffrn_reflns_limit_h_min -13
_diffrn_reflns_limit_k_max 13
_diffrn_reflns_limit_k_min -11
_diffrn_reflns_limit_l_max 25
_diffrn_reflns_limit_l_min -21
_diffrn_reflns_number 19630
_diffrn_reflns_point_group_measured_fraction_full 0.997
_diffrn_reflns_point_group_measured_fraction_max 0.978
_diffrn_reflns_theta_full 25.242
_diffrn_reflns_theta_max 30.084
_diffrn_reflns_theta_min 1.962
_exptl_absorpt_coefficient_mu 0.330
_exptl_absorpt_correction_T_max 0.7460
_exptl_absorpt_correction_T_min 0.6894
_exptl_absorpt_correction_type multi-scan
_exptl_absorpt_process_details
;
SADABS-2014/5 (Bruker,2014/5) was used for absorption correction.
wR2(int) was 0.0492 before and 0.0373 after correction.
The Ratio of minimum to maximum transmission is 0.9241.
The \l/2 correction factor is 0.00150.
;
_exptl_crystal_colour colourless
_exptl_crystal_density_diffrn 1.386
_exptl_crystal_description needle
_exptl_crystal_F_000 744
_exptl_crystal_size_max 0.398
_exptl_crystal_size_mid 0.094
_exptl_crystal_size_min 0.077
_refine_diff_density_max 0.503
_refine_diff_density_min -0.379
_refine_diff_density_rms 0.067
_refine_ls_extinction_method none
_refine_ls_goodness_of_fit_ref 1.040
_refine_ls_hydrogen_treatment mixed
_refine_ls_matrix_type full
_refine_ls_number_parameters 221
_refine_ls_number_reflns 4947
_refine_ls_number_restraints 0
_refine_ls_restrained_S_all 1.040
_refine_ls_R_factor_all 0.0635
_refine_ls_R_factor_gt 0.0475
_refine_ls_shift/su_max 0.000
_refine_ls_shift/su_mean 0.000
_refine_ls_structure_factor_coef Fsqd
_refine_ls_weighting_details 'w=1/[\s^2^(Fo^2^)+(0.0594P)^2^+0.5293P] where P=(Fo^2^+2Fc^2^)/3'
_refine_ls_weighting_scheme calc
_refine_ls_wR_factor_gt 0.1095
_refine_ls_wR_factor_ref 0.1163
_reflns_Friedel_coverage 0.000
_reflns_number_gt 3926
_reflns_number_total 4947
_reflns_threshold_expression 'I > 2\s(I)'
_cod_data_source_file aw5064sup1.cif
_cod_data_source_block 4Cl
_cod_original_sg_symbol_H-M 'P 21/c'
_cod_database_code 2108939
_shelx_shelxl_version_number 2018/3
_shelx_space_group_comment
;
The symmetry employed for this shelxl refinement is uniquely defined
by the following loop, which should always be used as a source of
symmetry information in preference to the above space-group names.
They are only intended as comments.
;
_shelx_estimated_absorpt_t_min 0.880
_shelx_estimated_absorpt_t_max 0.975

loop_
_space_group_symop_operation_xyz
'x, y, z'
'-x, y+1/2, -z+1/2'
'-x, -y, -z'
'x, -y-1/2, z-1/2'

loop_
_atom_site_label
_atom_site_type_symbol
_atom_site_fract_x
_atom_site_fract_y
_atom_site_fract_z
_atom_site_U_iso_or_equiv
_atom_site_adp_type
_atom_site_occupancy
_atom_site_site_symmetry_order
_atom_site_calc_flag
_atom_site_refinement_flags_posn
_atom_site_refinement_flags_adp
_atom_site_refinement_flags_occupancy
_atom_site_disorder_assembly
_atom_site_disorder_group
P1 P 0.68144(4) 0.55884(4) 0.56257(2) 0.01609(11) Uani 1 1 d . . . . .
Cl1 Cl 0.97004(4) -0.12570(5) 0.59391(3) 0.02751(12) Uani 1 1 d . . . . .
O1 O 0.74035(11) 0.57807(12) 0.64425(6) 0.0197(3) Uani 1 1 d . . . . .
O2 O 0.81052(10) 0.59234(12) 0.51961(6) 0.0179(2) Uani 1 1 d . . . . .
O3 O 0.57284(11) 0.65280(12) 0.54273(6) 0.0207(3) Uani 1 1 d . . . . .
N1 N 0.64460(13) 0.39075(15) 0.55080(8) 0.0179(3) Uani 1 1 d . . . . .
C7 C 0.72435(15) 0.26979(17) 0.56188(8) 0.0149(3) Uani 1 1 d . . . . .
C14 C 0.88964(16) 0.46568(18) 0.41341(10) 0.0209(4) Uani 1 1 d . . . . .
H14 H 0.934402 0.402778 0.446612 0.025 Uiso 1 1 calc R U . . .
C13 C 0.81314(15) 0.57407(17) 0.44100(9) 0.0174(3) Uani 1 1 d . . . . .
C8 C 0.67794(16) 0.13503(18) 0.54050(9) 0.0194(3) Uani 1 1 d . . . . .
H8 H 0.594097 0.126796 0.518945 0.023 Uiso 1 1 calc R U . . .
C1 C 0.67426(16) 0.53285(18) 0.70867(9) 0.0195(3) Uani 1 1 d . . . . .
C11 C 0.92276(16) 0.15810(18) 0.60303(9) 0.0201(3) Uani 1 1 d . . . . .
H11 H 1.006797 0.165407 0.624415 0.024 Uiso 1 1 calc R U . . .
C10 C 0.87470(16) 0.02637(17) 0.58153(9) 0.0184(3) Uani 1 1 d . . . . .
C18 C 0.74620(17) 0.66708(19) 0.39437(10) 0.0247(4) Uani 1 1 d . . . . .
H18 H 0.694418 0.741350 0.414565 0.030 Uiso 1 1 calc R U . . .
C12 C 0.84769(15) 0.28004(17) 0.59328(9) 0.0189(3) Uani 1 1 d . . . . .
H12 H 0.880541 0.371020 0.608088 0.023 Uiso 1 1 calc R U . . .
C9 C 0.75273(17) 0.01322(18) 0.55034(9) 0.0210(3) Uani 1 1 d . . . . .
H9 H 0.720553 -0.078218 0.535833 0.025 Uiso 1 1 calc R U . . .
C2 C 0.54817(17) 0.5731(2) 0.72079(10) 0.0255(4) Uani 1 1 d . . . . .
H2 H 0.501743 0.627852 0.684489 0.031 Uiso 1 1 calc R U . . .
C6 C 0.74416(19) 0.4546(2) 0.76074(10) 0.0295(4) Uani 1 1 d . . . . .
H6 H 0.831248 0.429498 0.751571 0.035 Uiso 1 1 calc R U . . .
C15 C 0.89996(17) 0.4503(2) 0.33625(10) 0.0264(4) Uani 1 1 d . . . . .
H15 H 0.952579 0.376617 0.316171 0.032 Uiso 1 1 calc R U . . .
C16 C 0.83347(19) 0.5424(2) 0.28842(11) 0.0300(4) Uani 1 1 d . . . . .
H16 H 0.840854 0.531877 0.235604 0.036 Uiso 1 1 calc R U . . .
C17 C 0.7565(2) 0.6494(2) 0.31747(11) 0.0321(4) Uani 1 1 d . . . . .
H17 H 0.710216 0.711233 0.284418 0.039 Uiso 1 1 calc R U . . .
C3 C 0.49119(18) 0.5316(2) 0.78728(11) 0.0320(4) Uani 1 1 d . . . . .
H3 H 0.404817 0.559031 0.796919 0.038 Uiso 1 1 calc R U . . .
C4 C 0.5583(2) 0.4509(2) 0.83974(11) 0.0326(4) Uani 1 1 d . . . . .
H4 H 0.517689 0.421374 0.884651 0.039 Uiso 1 1 calc R U . . .
C5 C 0.6853(2) 0.4133(2) 0.82656(11) 0.0365(5) Uani 1 1 d . . . . .
H5 H 0.732059 0.358912 0.862867 0.044 Uiso 1 1 calc R U . . .
H1 H 0.577(2) 0.377(2) 0.5270(11) 0.022(5) Uiso 1 1 d . . . . .

loop_
_atom_site_aniso_label
_atom_site_aniso_U_11
_atom_site_aniso_U_22
_atom_site_aniso_U_33
_atom_site_aniso_U_23
_atom_site_aniso_U_13
_atom_site_aniso_U_12
P1 0.0155(2) 0.0149(2) 0.0178(2) -0.00204(15) -0.00338(16) -0.00136(15)
Cl1 0.0339(2) 0.0185(2) 0.0301(2) -0.00162(17) 0.00196(19) 0.00736(17)
O1 0.0195(6) 0.0215(6) 0.0181(6) -0.0024(5) -0.0041(5) -0.0037(5)
O2 0.0170(5) 0.0181(6) 0.0185(5) -0.0011(4) -0.0027(5) -0.0038(4)
O3 0.0201(6) 0.0187(6) 0.0231(6) -0.0038(5) -0.0050(5) 0.0020(4)
N1 0.0144(6) 0.0172(7) 0.0220(7) -0.0018(5) -0.0058(6) -0.0020(5)
C7 0.0168(7) 0.0153(8) 0.0125(7) -0.0001(6) 0.0010(6) -0.0016(6)
C14 0.0178(7) 0.0217(9) 0.0231(8) 0.0032(7) -0.0031(7) -0.0002(6)
C13 0.0164(7) 0.0169(8) 0.0187(7) 0.0012(6) -0.0022(6) -0.0043(6)
C8 0.0212(8) 0.0207(8) 0.0163(7) -0.0017(6) -0.0009(6) -0.0059(6)
C1 0.0221(8) 0.0192(8) 0.0172(7) -0.0050(6) -0.0028(7) -0.0020(6)
C11 0.0185(8) 0.0208(8) 0.0210(8) 0.0009(7) -0.0006(7) -0.0007(6)
C10 0.0253(8) 0.0153(8) 0.0147(7) 0.0013(6) 0.0053(7) 0.0035(6)
C18 0.0280(9) 0.0187(9) 0.0275(9) 0.0055(7) -0.0011(8) 0.0028(7)
C12 0.0194(7) 0.0140(8) 0.0232(8) -0.0013(6) -0.0028(7) -0.0042(6)
C9 0.0292(9) 0.0153(8) 0.0186(8) -0.0034(6) 0.0028(7) -0.0051(7)
C2 0.0224(8) 0.0318(10) 0.0222(8) -0.0035(7) -0.0043(7) 0.0021(7)
C6 0.0294(9) 0.0356(11) 0.0234(9) 0.0000(8) -0.0019(8) 0.0098(8)
C15 0.0254(9) 0.0290(10) 0.0248(9) -0.0010(7) 0.0027(8) 0.0007(7)
C16 0.0337(10) 0.0362(11) 0.0201(8) 0.0053(8) 0.0013(8) -0.0045(8)
C17 0.0381(11) 0.0308(11) 0.0273(9) 0.0120(8) -0.0044(9) 0.0017(8)
C3 0.0232(9) 0.0464(13) 0.0264(9) -0.0054(8) -0.0009(8) 0.0023(8)
C4 0.0354(10) 0.0414(12) 0.0212(9) -0.0002(8) 0.0023(8) -0.0016(9)
C5 0.0430(12) 0.0428(12) 0.0238(9) 0.0049(9) -0.0009(9) 0.0123(10)

loop_
_atom_type_symbol
_atom_type_description
_atom_type_scat_dispersion_real
_atom_type_scat_dispersion_imag
_atom_type_scat_source
C C 0.0033 0.0016 'International Tables Vol C Tables 4.2.6.8 and 6.1.1.4'
H H 0.0000 0.0000 'International Tables Vol C Tables 4.2.6.8 and 6.1.1.4'
N N 0.0061 0.0033 'International Tables Vol C Tables 4.2.6.8 and 6.1.1.4'
O O 0.0106 0.0060 'International Tables Vol C Tables 4.2.6.8 and 6.1.1.4'
P P 0.1023 0.0942 'International Tables Vol C Tables 4.2.6.8 and 6.1.1.4'
Cl Cl 0.1484 0.1585 'International Tables Vol C Tables 4.2.6.8 and 6.1.1.4'

loop_
_geom_angle_atom_site_label_1
_geom_angle_atom_site_label_2
_geom_angle_atom_site_label_3
_geom_angle
_geom_angle_site_symmetry_1
_geom_angle_site_symmetry_3
_geom_angle_publ_flag
O3 P1 O1 116.17(7) . . ?
O3 P1 O2 114.74(7) . . ?
O1 P1 O2 95.89(6) . . ?
O3 P1 N1 111.43(7) . . ?
O1 P1 N1 108.39(7) . . ?
O2 P1 N1 109.09(7) . . ?
C1 O1 P1 121.93(10) . . ?
C13 O2 P1 118.89(9) . . ?
C7 N1 P1 127.97(11) . . ?
C7 N1 H1 116.3(13) . . ?
P1 N1 H1 114.3(13) . . ?
C12 C7 C8 118.89(15) . . ?
C12 C7 N1 122.39(14) . . ?
C8 C7 N1 118.72(14) . . ?
C13 C14 C15 118.74(15) . . ?
C13 C14 H14 120.6 . . ?
C15 C14 H14 120.6 . . ?
C14 C13 C18 122.19(16) . . ?
C14 C13 O2 117.41(14) . . ?
C18 C13 O2 120.32(15) . . ?
C9 C8 C7 120.78(15) . . ?
C9 C8 H8 119.6 . . ?
C7 C8 H8 119.6 . . ?
C6 C1 C2 122.02(17) . . ?
C6 C1 O1 116.65(15) . . ?
C2 C1 O1 121.21(15) . . ?
C10 C11 C12 119.62(15) . . ?
C10 C11 H11 120.2 . . ?
C12 C11 H11 120.2 . . ?
C11 C10 C9 121.17(15) . . ?
C11 C10 Cl1 119.13(13) . . ?
C9 C10 Cl1 119.69(13) . . ?
C13 C18 C17 118.38(17) . . ?
C13 C18 H18 120.8 . . ?
C17 C18 H18 120.8 . . ?
C11 C12 C7 120.37(15) . . ?
C11 C12 H12 119.8 . . ?
C7 C12 H12 119.8 . . ?
C10 C9 C8 119.18(15) . . ?
C10 C9 H9 120.4 . . ?
C8 C9 H9 120.4 . . ?
C1 C2 C3 118.25(17) . . ?
C1 C2 H2 120.9 . . ?
C3 C2 H2 120.9 . . ?
C1 C6 C5 118.88(18) . . ?
C1 C6 H6 120.6 . . ?
C5 C6 H6 120.6 . . ?
C16 C15 C14 120.02(18) . . ?
C16 C15 H15 120.0 . . ?
C14 C15 H15 120.0 . . ?
C17 C16 C15 120.13(18) . . ?
C17 C16 H16 119.9 . . ?
C15 C16 H16 119.9 . . ?
C16 C17 C18 120.53(17) . . ?
C16 C17 H17 119.7 . . ?
C18 C17 H17 119.7 . . ?
C4 C3 C2 120.86(18) . . ?
C4 C3 H3 119.6 . . ?
C2 C3 H3 119.6 . . ?
C3 C4 C5 119.73(19) . . ?
C3 C4 H4 120.1 . . ?
C5 C4 H4 120.1 . . ?
C6 C5 C4 120.24(18) . . ?
C6 C5 H5 119.9 . . ?
C4 C5 H5 119.9 . . ?

loop_
_geom_bond_atom_site_label_1
_geom_bond_atom_site_label_2
_geom_bond_distance
_geom_bond_site_symmetry_2
_geom_bond_publ_flag
P1 O3 1.4673(12) . ?
P1 O1 1.5813(11) . ?
P1 O2 1.5826(12) . ?
P1 N1 1.6256(14) . ?
Cl1 C10 1.7412(17) . ?
O1 C1 1.409(2) . ?
O2 C13 1.4111(19) . ?
N1 C7 1.411(2) . ?
N1 H1 0.83(2) . ?
C7 C12 1.394(2) . ?
C7 C8 1.396(2) . ?
C14 C13 1.379(2) . ?
C14 C15 1.387(2) . ?
C14 H14 0.9500 . ?
C13 C18 1.382(2) . ?
C8 C9 1.385(2) . ?
C8 H8 0.9500 . ?
C1 C6 1.379(2) . ?
C1 C2 1.381(2) . ?
C11 C10 1.378(2) . ?
C11 C12 1.388(2) . ?
C11 H11 0.9500 . ?
C10 C9 1.382(2) . ?
C18 C17 1.385(3) . ?
C18 H18 0.9500 . ?
C12 H12 0.9500 . ?
C9 H9 0.9500 . ?
C2 C3 1.386(3) . ?
C2 H2 0.9500 . ?
C6 C5 1.384(3) . ?
C6 H6 0.9500 . ?
C15 C16 1.387(3) . ?
C15 H15 0.9500 . ?
C16 C17 1.383(3) . ?
C16 H16 0.9500 . ?
C17 H17 0.9500 . ?
C3 C4 1.381(3) . ?
C3 H3 0.9500 . ?
C4 C5 1.387(3) . ?
C4 H4 0.9500 . ?
C5 H5 0.9500 . ?

loop_
_geom_torsion_atom_site_label_1
_geom_torsion_atom_site_label_2
_geom_torsion_atom_site_label_3
_geom_torsion_atom_site_label_4
_geom_torsion
_geom_torsion_site_symmetry_1
_geom_torsion_site_symmetry_2
_geom_torsion_site_symmetry_3
_geom_torsion_site_symmetry_4
_geom_torsion_publ_flag
O3 P1 O1 C1 71.70(14) . . . . ?
O2 P1 O1 C1 -167.00(12) . . . . ?
N1 P1 O1 C1 -54.62(13) . . . . ?
O3 P1 O2 C13 -64.31(13) . . . . ?
O1 P1 O2 C13 173.30(11) . . . . ?
N1 P1 O2 C13 61.50(12) . . . . ?
O3 P1 N1 C7 178.10(13) . . . . ?
O1 P1 N1 C7 -52.87(16) . . . . ?
O2 P1 N1 C7 50.40(15) . . . . ?
P1 N1 C7 C12 7.0(2) . . . . ?
P1 N1 C7 C8 -172.93(13) . . . . ?
C15 C14 C13 C18 0.3(3) . . . . ?
C15 C14 C13 O2 -176.38(14) . . . . ?
P1 O2 C13 C14 -112.72(14) . . . . ?
P1 O2 C13 C18 70.54(18) . . . . ?
C12 C7 C8 C9 0.1(2) . . . . ?
N1 C7 C8 C9 -179.95(15) . . . . ?
P1 O1 C1 C6 132.84(14) . . . . ?
P1 O1 C1 C2 -51.1(2) . . . . ?
C12 C11 C10 C9 0.0(2) . . . . ?
C12 C11 C10 Cl1 179.87(13) . . . . ?
C14 C13 C18 C17 0.3(3) . . . . ?
O2 C13 C18 C17 176.93(15) . . . . ?
C10 C11 C12 C7 0.0(2) . . . . ?
C8 C7 C12 C11 0.0(2) . . . . ?
N1 C7 C12 C11 -179.93(15) . . . . ?
C11 C10 C9 C8 0.1(2) . . . . ?
Cl1 C10 C9 C8 -179.76(12) . . . . ?
C7 C8 C9 C10 -0.2(2) . . . . ?
C6 C1 C2 C3 -0.6(3) . . . . ?
O1 C1 C2 C3 -176.44(16) . . . . ?
C2 C1 C6 C5 1.1(3) . . . . ?
O1 C1 C6 C5 177.09(17) . . . . ?
C13 C14 C15 C16 -0.4(3) . . . . ?
C14 C15 C16 C17 -0.2(3) . . . . ?
C15 C16 C17 C18 0.9(3) . . . . ?
C13 C18 C17 C16 -0.9(3) . . . . ?
C1 C2 C3 C4 -0.6(3) . . . . ?
C2 C3 C4 C5 1.3(3) . . . . ?
C1 C6 C5 C4 -0.3(3) . . . . ?
C3 C4 C5 C6 -0.9(3) . . . . ?

_cod_database_fobs_code 2108939
